data_7041702
loop_
_publ_author_name
'Mikhalyova, Elena A.'
'Yakovenko, Anastasiya V.'
'Zeller, Matthias'
'Gavrilenko, Konstantin S.'
'Kiskin, Mikhail A.'
'Smola, Sergey S.'
'Dotsenko, Vladimir P.'
'Eremenko, Igor L.'
'Addison, Anthony W.'
'Pavlishchuk, Vitaly V.'

_publ_section_title
;
 Crystal structures and intense luminescence of
 tris(3-(2'-pyridyl)-pyrazolyl)borate Tb(3+) and Eu(3+) complexes with
 carboxylate co-ligands.
;
_journal_issue 11
_journal_name_full 'Dalton transactions (Cambridge, England : 2003)'
_journal_page_first 3457
_journal_page_last 3469
_journal_paper_doi 10.1039/c6dt04757b
_journal_volume 46
_journal_year 2017
_chemical_formula_moiety 'C60 H48 B2 Eu2 N18 O10, 6(C H4 O), 0.968(H2 O)'
_chemical_formula_sum 'C66 H73.94 B2 Eu2 N18 O16.97'
_chemical_formula_weight 1718.41
_space_group_crystal_system triclinic
_space_group_IT_number 2
_space_group_name_Hall '-P 1'
_space_group_name_H-M_alt 'P -1'
_symmetry_space_group_name_Hall '-P 1'
_symmetry_space_group_name_H-M 'P -1'
_atom_sites_solution_hydrogens mixed
_atom_sites_solution_primary direct
_atom_sites_solution_secondary difmap
_audit_creation_method SHELXL-2014/7
_audit_update_record
;
2016-11-22 deposited with the CCDC.
2017-01-16 downloaded from the CCDC.
;
_cell_angle_alpha 111.528(3)
_cell_angle_beta 116.559(2)
_cell_angle_gamma 94.384(3)
_cell_formula_units_Z 1
_cell_length_a 12.4495(18)
_cell_length_b 13.516(3)
_cell_length_c 13.5291(19)
_cell_measurement_reflns_used 9276
_cell_measurement_temperature 100(2)
_cell_measurement_theta_max 31.63
_cell_measurement_theta_min 2.72
_cell_volume 1813.4(5)
_computing_cell_refinement 'Apex2 v2011.2-0'
_computing_data_collection 'Apex2 v2011.2-0 (Bruker, 2011)'
_computing_data_reduction 'SAINT, V7.66A (Bruker, 2011)'
_computing_structure_refinement
;  
SHELXL-2014/7 (Sheldrick, 2015), 
SHELXLE Rev780 (H\"ubschle et al., 2011)
;
_computing_structure_solution 'SHELXS-97 (Sheldrick, 2008)'
_diffrn_ambient_temperature 100(2)
_diffrn_measured_fraction_theta_full 0.988
_diffrn_measured_fraction_theta_max 0.899
_diffrn_measurement_device_type 'Bruker AXS SMART APEX CCD diffractometer'
_diffrn_measurement_method '\w scans'
_diffrn_radiation_monochromator graphite
_diffrn_radiation_type MoK\a
_diffrn_radiation_wavelength 0.71073
_diffrn_reflns_av_R_equivalents 0.0258
_diffrn_reflns_av_unetI/netI 0.0371
_diffrn_reflns_Laue_measured_fraction_full 0.988
_diffrn_reflns_Laue_measured_fraction_max 0.899
_diffrn_reflns_limit_h_max 18
_diffrn_reflns_limit_h_min -18
_diffrn_reflns_limit_k_max 19
_diffrn_reflns_limit_k_min -19
_diffrn_reflns_limit_l_max 19
_diffrn_reflns_limit_l_min -19
_diffrn_reflns_number 24578
_diffrn_reflns_point_group_measured_fraction_full 0.988
_diffrn_reflns_point_group_measured_fraction_max 0.899
_diffrn_reflns_theta_full 28.000
_diffrn_reflns_theta_max 31.749
_diffrn_reflns_theta_min 1.692
_diffrn_source 'fine-focus sealed tube'
_exptl_absorpt_coefficient_mu 1.793
_exptl_absorpt_correction_T_max 0.7463
_exptl_absorpt_correction_T_min 0.5699
_exptl_absorpt_correction_type multi-scan
_exptl_absorpt_process_details 'Apex2  v2011.2-0 (Bruker, 2011)'
_exptl_crystal_colour colourless
_exptl_crystal_density_diffrn 1.572
_exptl_crystal_description block
_exptl_crystal_F_000 867.7
_exptl_crystal_preparation ', Luminescent'
_exptl_crystal_size_max 0.550
_exptl_crystal_size_mid 0.350
_exptl_crystal_size_min 0.300
_refine_diff_density_max 4.913
_refine_diff_density_min -1.983
_refine_diff_density_rms 0.124
_refine_ls_extinction_method none
_refine_ls_goodness_of_fit_ref 1.121
_refine_ls_hydrogen_treatment constr
_refine_ls_matrix_type full
_refine_ls_number_parameters 545
_refine_ls_number_reflns 11083
_refine_ls_number_restraints 107
_refine_ls_restrained_S_all 1.129
_refine_ls_R_factor_all 0.0498
_refine_ls_R_factor_gt 0.0427
_refine_ls_shift/su_max 0.001
_refine_ls_shift/su_mean 0.000
_refine_ls_structure_factor_coef Fsqd
_refine_ls_weighting_details 'w=1/[\s^2^(Fo^2^)+(0.0358P)^2^+4.8167P] where P=(Fo^2^+2Fc^2^)/3'
_refine_ls_weighting_scheme calc
_refine_ls_wR_factor_gt 0.0999
_refine_ls_wR_factor_ref 0.1047
_reflns_Friedel_coverage 0.000
_reflns_number_gt 9961
_reflns_number_total 11083
_reflns_threshold_expression 'I > 2\s(I)'
_cod_data_source_file c6dt04757b2.cif
_cod_data_source_block 12mz339_0m
_cod_depositor_comments 'Adding full bibliography for 7041696--7041708.cif.'
_cod_database_code 7041702
_shelx_shelxl_version_number 2014/7
_shelx_space_group_comment
;
The symmetry employed for this shelxl refinement is uniquely defined
by the following loop, which should always be used as a source of
symmetry information in preference to the above space-group names.
They are only intended as comments.
;
_shelx_estimated_absorpt_t_min 0.606
_shelx_estimated_absorpt_t_max 0.694

loop_
_space_group_symop_operation_xyz
'x, y, z'
'-x, -y, -z'

loop_
_atom_site_label
_atom_site_type_symbol
_atom_site_fract_x
_atom_site_fract_y
_atom_site_fract_z
_atom_site_U_iso_or_equiv
_atom_site_adp_type
_atom_site_occupancy
_atom_site_site_symmetry_order
_atom_site_calc_flag
_atom_site_refinement_flags_posn
_atom_site_refinement_flags_adp
_atom_site_refinement_flags_occupancy
_atom_site_disorder_assembly
_atom_site_disorder_group
Eu1 Eu 0.28610(2) 0.75045(2) 0.03858(2) 0.02269(5) Uani 1 1 d . . . . .
O1 O 0.2657(2) 0.75640(19) 0.2021(2) 0.0248(5) Uani 1 1 d . . . . .
O2 O 0.1858(9) 0.8220(9) 0.3265(12) 0.0410(17) Uani 0.514(6) 1 d D U P A 1
O2B O 0.1989(10) 0.7838(9) 0.3289(13) 0.0410(17) Uani 0.486(6) 1 d D U P A 2
O3 O 0.3394(2) 0.9387(2) 0.1643(2) 0.0248(5) Uani 1 1 d . . . . .
O4 O 0.3789(4) 1.1154(2) 0.2839(3) 0.0490(9) Uani 1 1 d . . . . .
O5 O 0.0922(2) 0.5942(2) -0.1103(3) 0.0371(6) Uani 1 1 d . . . . .
H5A H 0.0954 0.5520 -0.1723 0.056 Uiso 0.514(6) 1 d R U P A 1
H5B H 0.0540 0.6106 -0.1688 0.056 Uiso 0.486(6) 1 d R U P A 2
O6 O 0.0466(7) 0.7348(7) 0.3922(7) 0.0468(17) Uani 0.514(6) 1 d D . P A 1
H6A H 0.0938 0.7500 0.3676 0.070 Uiso 0.514(6) 1 d R U P A 1
C31 C -0.0547(13) 0.7803(13) 0.3581(18) 0.060(4) Uani 0.514(6) 1 d D . P A 1
H31A H -0.0247 0.8608 0.4101 0.090 Uiso 0.514(6) 1 calc R U P A 1
H31B H -0.1184 0.7471 0.3695 0.090 Uiso 0.514(6) 1 calc R U P A 1
H31C H -0.0914 0.7645 0.2711 0.090 Uiso 0.514(6) 1 calc R U P A 1
O6B O 0.0533(8) 0.8194(10) 0.4278(8) 0.078(3) Uani 0.486(6) 1 d D . P A 2
H6B H 0.0991 0.8355 0.4022 0.117 Uiso 0.486(6) 1 d R U P A 2
C31B C -0.0601(15) 0.7434(18) 0.3225(19) 0.091(9) Uani 0.486(6) 1 d D . P A 2
H31D H -0.1095 0.7103 0.3482 0.136 Uiso 0.486(6) 1 calc R U P A 2
H31E H -0.0420 0.6848 0.2687 0.136 Uiso 0.486(6) 1 calc R U P A 2
H31F H -0.1078 0.7823 0.2774 0.136 Uiso 0.486(6) 1 calc R U P A 2
O7 O -0.0108(7) 0.5228(6) 0.3471(6) 0.0528(18) Uani 0.514(6) 1 d D U P A 1
H7C H 0.0115 0.5885 0.3595 0.079 Uiso 0.514(6) 1 calc R U P A 1
C32 C 0.0928(15) 0.4976(15) 0.4244(15) 0.090(5) Uani 0.514(6) 1 d D U P A 1
H32A H 0.1294 0.5532 0.5105 0.135 Uiso 0.514(6) 1 calc R U P A 1
H32B H 0.1559 0.4984 0.4000 0.135 Uiso 0.514(6) 1 calc R U P A 1
H32C H 0.0649 0.4238 0.4163 0.135 Uiso 0.514(6) 1 calc R U P A 1
O7B O 0.0627(13) 0.4450(10) 0.3365(12) 0.142(6) Uani 0.486(6) 1 d D U P A 2
H7B H 0.1361 0.4678 0.3528 0.213 Uiso 0.486(6) 1 calc DR U P A 2
C32B C 0.043(2) 0.523(2) 0.426(2) 0.161(9) Uani 0.486(6) 1 d D U P A 2
H32D H -0.0471 0.5050 0.3974 0.242 Uiso 0.486(6) 1 calc R U P A 2
H32E H 0.0718 0.5978 0.4373 0.242 Uiso 0.486(6) 1 calc R U P A 2
H32F H 0.0892 0.5195 0.5046 0.242 Uiso 0.486(6) 1 calc R U P A 2
O8B O 0.5643(11) 0.6957(7) 0.5169(8) 0.089(3) Uani 0.486(6) 1 d D U P A 2
H8B H 0.5832 0.7624 0.5684 0.133 Uiso 0.486(6) 1 d DR U P A 2
C33B C 0.6512(18) 0.6453(11) 0.5746(13) 0.104(5) Uani 0.486(6) 1 d D U P A 2
H33D H 0.7302 0.6694 0.5791 0.156 Uiso 0.486(6) 1 calc R U P A 2
H33E H 0.6172 0.5643 0.5265 0.156 Uiso 0.486(6) 1 calc R U P A 2
H33F H 0.6666 0.6671 0.6584 0.156 Uiso 0.486(6) 1 calc R U P A 2
O9 O 0.2897(14) 0.6054(12) 0.3975(15) 0.171(7) Uani 0.486(6) 1 d D U P A 2
H9A H 0.3691 0.6255 0.4292 0.257 Uiso 0.486(6) 1 d DR U P A 2
H9B H 0.2644 0.6568 0.3762 0.257 Uiso 0.486(6) 1 d DR U P A 2
O8 O 0.555(2) 0.6628(13) 0.5983(16) 0.183(7) Uani 0.514(6) 1 d D U P A 1
H8A H 0.5885 0.7314 0.6287 0.274 Uiso 0.514(6) 1 d R U P A 1
C33 C 0.457(2) 0.6273(16) 0.4755(17) 0.140(6) Uani 0.514(6) 1 d D U P A 1
H33A H 0.4572 0.5548 0.4222 0.210 Uiso 0.514(6) 1 calc R U P A 1
H33B H 0.4703 0.6815 0.4467 0.210 Uiso 0.514(6) 1 calc R U P A 1
H33C H 0.3768 0.6212 0.4722 0.210 Uiso 0.514(6) 1 calc R U P A 1
N1 N 0.4475(3) 0.8307(2) -0.0910(3) 0.0259(6) Uani 1 1 d . . . . .
N2 N 0.4558(3) 0.8304(2) 0.0124(3) 0.0246(5) Uani 1 1 d . . . . .
N3 N 0.5295(3) 0.8146(2) 0.2217(3) 0.0248(5) Uani 1 1 d . . . . .
N4 N 0.2137(3) 0.7773(3) -0.2321(3) 0.0269(6) Uani 1 1 d . . . . .
N5 N 0.1818(3) 0.7898(2) -0.1440(3) 0.0255(6) Uani 1 1 d . . . . .
N6 N 0.0761(3) 0.8155(3) -0.0052(3) 0.0269(6) Uani 1 1 d . . . . .
N7 N 0.3258(3) 0.6308(3) -0.2187(3) 0.0299(6) Uani 1 1 d . . . . .
N8 N 0.3162(3) 0.6167(2) -0.1287(3) 0.0284(6) Uani 1 1 d . . . . .
N9 N 0.3226(3) 0.5592(2) 0.0442(3) 0.0280(6) Uani 1 1 d . . . . .
C1 C 0.5557(3) 0.8950(3) -0.0622(3) 0.0272(7) Uani 1 1 d . . . . .
H1 H 0.5722 0.9092 -0.1185 0.033 Uiso 1 1 calc R U . . .
C2 C 0.6382(3) 0.9366(3) 0.0635(3) 0.0263(6) Uani 1 1 d . . . . .
H2 H 0.7214 0.9844 0.1105 0.032 Uiso 1 1 calc R U . . .
C3 C 0.5720(3) 0.8928(3) 0.1062(3) 0.0249(6) Uani 1 1 d . . . . .
C4 C 0.6109(3) 0.8894(3) 0.2240(3) 0.0249(6) Uani 1 1 d . . . . .
C5 C 0.7280(3) 0.9533(3) 0.3298(3) 0.0321(7) Uani 1 1 d . . . . .
H5 H 0.7829 1.0062 0.3299 0.039 Uiso 1 1 calc R U . . .
C6 C 0.7626(3) 0.9379(4) 0.4350(4) 0.0354(8) Uani 1 1 d . . . . .
H6 H 0.8413 0.9809 0.5083 0.043 Uiso 1 1 calc R U . . .
C7 C 0.6819(3) 0.8598(3) 0.4320(3) 0.0319(8) Uani 1 1 d . . . . .
H7 H 0.7048 0.8463 0.5020 0.038 Uiso 1 1 calc R U . . .
C8 C 0.5660(3) 0.8012(3) 0.3241(3) 0.0271(7) Uani 1 1 d . . . . .
H8 H 0.5097 0.7486 0.3229 0.033 Uiso 1 1 calc R U . . .
C9 C 0.1264(3) 0.7961(3) -0.3220(3) 0.0311(7) Uani 1 1 d . . . . .
H9 H 0.1268 0.7916 -0.3936 0.037 Uiso 1 1 calc R U . . .
C10 C 0.0363(3) 0.8230(3) -0.2926(3) 0.0321(8) Uani 1 1 d . . . . .
H10 H -0.0360 0.8413 -0.3382 0.039 Uiso 1 1 calc R U . . .
C11 C 0.0748(3) 0.8175(3) -0.1807(3) 0.0265(7) Uani 1 1 d . . . . .
C12 C 0.0173(3) 0.8347(3) -0.1048(3) 0.0269(7) Uani 1 1 d . . . . .
C13 C -0.0923(4) 0.8667(4) -0.1348(4) 0.0352(8) Uani 1 1 d . . . . .
H13 H -0.1318 0.8787 -0.2062 0.042 Uiso 1 1 calc R U . . .
C14 C -0.1431(4) 0.8811(4) -0.0601(4) 0.0403(9) Uani 1 1 d . . . . .
H14 H -0.2176 0.9032 -0.0790 0.048 Uiso 1 1 calc R U . . .
C15 C -0.0836(3) 0.8625(4) 0.0424(4) 0.0344(8) Uani 1 1 d . . . . .
H15 H -0.1160 0.8719 0.0958 0.041 Uiso 1 1 calc R U . . .
C16 C 0.0246(3) 0.8299(3) 0.0659(3) 0.0313(7) Uani 1 1 d . . . . .
H16 H 0.0648 0.8169 0.1365 0.038 Uiso 1 1 calc R U . . .
C17 C 0.3447(4) 0.5396(3) -0.2870(4) 0.0354(8) Uani 1 1 d . . . . .
H17 H 0.3548 0.5294 -0.3553 0.042 Uiso 1 1 calc R U . . .
C18 C 0.3468(4) 0.4646(3) -0.2412(4) 0.0348(8) Uani 1 1 d . . . . .
H18 H 0.3569 0.3926 -0.2713 0.042 Uiso 1 1 calc R U . . .
C19 C 0.3308(3) 0.5166(3) -0.1400(3) 0.0288(7) Uani 1 1 d . . . . .
C20 C 0.3323(3) 0.4834(3) -0.0480(3) 0.0285(7) Uani 1 1 d . . . . .
C21 C 0.3455(3) 0.3799(3) -0.0540(4) 0.0360(9) Uani 1 1 d . . . . .
H21 H 0.3557 0.3295 -0.1176 0.043 Uiso 1 1 calc R U . . .
C22 C 0.3434(4) 0.3520(3) 0.0335(4) 0.0382(9) Uani 1 1 d . . . . .
H22 H 0.3515 0.2818 0.0305 0.046 Uiso 1 1 calc R U . . .
C23 C 0.3293(4) 0.4269(3) 0.1255(4) 0.0372(9) Uani 1 1 d . . . . .
H23 H 0.3266 0.4090 0.1863 0.045 Uiso 1 1 calc R U . . .
C24 C 0.3190(3) 0.5293(3) 0.1271(4) 0.0324(8) Uani 1 1 d . . . . .
H24 H 0.3089 0.5807 0.1902 0.039 Uiso 1 1 calc R U . . .
C25 C 0.4510(3) 0.9166(3) 0.5158(3) 0.0235(6) Uani 1 1 d . . . . .
H25 H 0.4164 0.8589 0.5264 0.028 Uiso 1 1 calc R U . . .
C26 C 0.3895(3) 0.9162(3) 0.4001(3) 0.0241(6) Uani 1 1 d . . . . .
C27 C 0.4389(3) 1.0018(3) 0.3840(3) 0.0222(6) Uani 1 1 d . . . . .
C28 C 0.2727(3) 0.8199(3) 0.3024(3) 0.0306(7) Uani 1 1 d D . . . .
C29 C 0.3797(3) 1.0188(3) 0.2684(3) 0.0244(6) Uani 1 1 d . . . . .
C30 C -0.0006(9) 0.5546(6) -0.0956(8) 0.098(3) Uani 1 1 d . . . . .
H30A H 0.0332 0.5724 -0.0084 0.118 Uiso 1 1 calc R U . . .
H30B H -0.0339 0.4738 -0.1461 0.118 Uiso 1 1 calc R U . . .
H30C H -0.0680 0.5890 -0.1219 0.118 Uiso 1 1 calc R U . . .
B1 B 0.3344(4) 0.7460(4) -0.2188(4) 0.0289(8) Uani 1 1 d . . . . .
H1A H 0.3469 0.7449 -0.2872 0.035 Uiso 1 1 calc R U . . .

loop_
_atom_site_aniso_label
_atom_site_aniso_U_11
_atom_site_aniso_U_22
_atom_site_aniso_U_33
_atom_site_aniso_U_23
_atom_site_aniso_U_13
_atom_site_aniso_U_12
Eu1 0.02060(8) 0.02060(8) 0.01932(8) 0.00553(6) 0.00679(6) 0.00849(6)
O1 0.0235(10) 0.0208(11) 0.0221(11) 0.0075(9) 0.0074(9) 0.0053(9)
O2 0.029(2) 0.056(6) 0.0386(19) 0.020(4) 0.0191(19) 0.008(3)
O2B 0.029(2) 0.056(6) 0.0386(19) 0.020(4) 0.0191(19) 0.008(3)
O3 0.0273(11) 0.0235(11) 0.0190(10) 0.0080(9) 0.0092(9) 0.0096(9)
O4 0.079(2) 0.0318(15) 0.0241(13) 0.0120(12) 0.0150(14) 0.0346(16)
O5 0.0272(12) 0.0328(14) 0.0352(14) 0.0076(12) 0.0096(11) 0.0089(11)
O6 0.052(4) 0.054(4) 0.061(4) 0.039(4) 0.038(4) 0.016(3)
C31 0.031(5) 0.051(8) 0.096(13) 0.033(9) 0.031(7) 0.010(5)
O6B 0.053(5) 0.102(9) 0.042(4) 0.010(5) 0.019(4) -0.014(5)
C31B 0.033(6) 0.086(16) 0.085(12) -0.018(10) 0.027(7) -0.011(8)
O7 0.059(4) 0.048(4) 0.030(3) 0.017(3) 0.009(3) 0.004(3)
C32 0.082(8) 0.079(8) 0.065(7) 0.026(6) 0.006(6) 0.047(6)
O7B 0.130(8) 0.063(6) 0.081(7) 0.020(5) -0.045(7) -0.018(6)
C32B 0.122(11) 0.120(11) 0.091(10) 0.006(9) -0.026(10) 0.021(10)
O8B 0.188(10) 0.038(4) 0.058(5) 0.022(4) 0.073(6) 0.052(5)
C33B 0.200(13) 0.041(6) 0.098(8) 0.017(6) 0.106(9) 0.053(7)
O9 0.191(15) 0.116(11) 0.130(12) 0.017(9) 0.066(11) -0.032(11)
O8 0.238(13) 0.079(7) 0.141(10) 0.007(7) 0.063(10) 0.034(9)
C33 0.215(13) 0.063(8) 0.106(10) 0.026(8) 0.067(10) 0.019(9)
N1 0.0265(13) 0.0259(14) 0.0230(13) 0.0084(11) 0.0124(11) 0.0115(11)
N2 0.0248(13) 0.0233(13) 0.0216(13) 0.0065(11) 0.0112(11) 0.0087(11)
N3 0.0238(12) 0.0219(13) 0.0244(13) 0.0068(11) 0.0111(11) 0.0118(10)
N4 0.0272(13) 0.0256(14) 0.0203(13) 0.0057(11) 0.0100(11) 0.0073(11)
N5 0.0246(13) 0.0201(13) 0.0189(12) 0.0043(10) 0.0046(10) 0.0076(10)
N6 0.0210(12) 0.0281(14) 0.0245(13) 0.0093(12) 0.0079(11) 0.0091(11)
N7 0.0296(14) 0.0263(15) 0.0253(14) 0.0048(12) 0.0127(12) 0.0101(12)
N8 0.0273(13) 0.0234(14) 0.0260(14) 0.0054(11) 0.0112(12) 0.0102(11)
N9 0.0199(12) 0.0203(13) 0.0315(15) 0.0058(12) 0.0085(11) 0.0053(10)
C1 0.0304(16) 0.0240(15) 0.0300(17) 0.0108(13) 0.0178(14) 0.0133(13)
C2 0.0258(15) 0.0210(15) 0.0302(16) 0.0080(13) 0.0151(13) 0.0102(12)
C3 0.0228(14) 0.0205(14) 0.0247(15) 0.0047(12) 0.0110(12) 0.0089(12)
C4 0.0218(14) 0.0237(15) 0.0244(15) 0.0061(13) 0.0110(12) 0.0107(12)
C5 0.0223(15) 0.0334(19) 0.0305(18) 0.0095(15) 0.0098(14) 0.0067(14)
C6 0.0222(15) 0.040(2) 0.0263(17) 0.0065(16) 0.0057(13) 0.0089(15)
C7 0.0280(16) 0.0363(19) 0.0257(16) 0.0112(15) 0.0102(14) 0.0171(15)
C8 0.0266(15) 0.0252(16) 0.0276(16) 0.0101(13) 0.0128(13) 0.0139(13)
C9 0.0305(16) 0.0338(19) 0.0200(15) 0.0097(14) 0.0079(13) 0.0085(14)
C10 0.0262(16) 0.0360(19) 0.0235(16) 0.0116(15) 0.0058(13) 0.0104(14)
C11 0.0209(14) 0.0233(15) 0.0236(15) 0.0068(13) 0.0054(12) 0.0063(12)
C12 0.0226(14) 0.0255(16) 0.0257(16) 0.0091(13) 0.0087(12) 0.0086(12)
C13 0.0278(16) 0.048(2) 0.037(2) 0.0257(18) 0.0152(15) 0.0197(16)
C14 0.0278(17) 0.056(3) 0.044(2) 0.029(2) 0.0176(17) 0.0218(18)
C15 0.0273(16) 0.042(2) 0.0368(19) 0.0184(17) 0.0179(15) 0.0149(15)
C16 0.0263(16) 0.040(2) 0.0275(17) 0.0166(16) 0.0120(14) 0.0134(15)
C17 0.0309(17) 0.0297(18) 0.0298(18) -0.0006(15) 0.0146(15) 0.0091(15)
C18 0.0320(17) 0.0220(16) 0.0362(19) 0.0011(15) 0.0160(16) 0.0076(14)
C19 0.0204(14) 0.0190(14) 0.0298(17) 0.0007(13) 0.0078(13) 0.0046(12)
C20 0.0167(13) 0.0199(15) 0.0329(17) 0.0042(13) 0.0068(12) 0.0038(11)
C21 0.0265(16) 0.0184(15) 0.045(2) 0.0040(15) 0.0132(16) 0.0049(13)
C22 0.0299(17) 0.0197(16) 0.055(3) 0.0137(17) 0.0160(17) 0.0074(13)
C23 0.0321(18) 0.0282(18) 0.051(2) 0.0201(18) 0.0188(17) 0.0096(15)
C24 0.0263(16) 0.0259(17) 0.040(2) 0.0140(15) 0.0135(15) 0.0108(13)
C25 0.0223(14) 0.0255(15) 0.0215(14) 0.0087(12) 0.0113(12) 0.0111(12)
C26 0.0219(14) 0.0285(16) 0.0202(14) 0.0086(13) 0.0104(12) 0.0129(12)
C27 0.0222(13) 0.0277(16) 0.0175(13) 0.0094(12) 0.0103(11) 0.0149(12)
C28 0.0216(14) 0.039(2) 0.0252(16) 0.0130(15) 0.0086(13) 0.0069(14)
C29 0.0267(14) 0.0293(16) 0.0205(14) 0.0128(13) 0.0119(12) 0.0165(13)
C30 0.143(7) 0.048(3) 0.091(5) -0.001(3) 0.084(6) -0.025(4)
B1 0.0297(18) 0.0290(19) 0.0237(17) 0.0074(15) 0.0137(15) 0.0105(15)

loop_
_atom_type_symbol
_atom_type_description
_atom_type_scat_dispersion_real
_atom_type_scat_dispersion_imag
_atom_type_scat_source
C C 0.0033 0.0016 'International Tables Vol C Tables 4.2.6.8 and 6.1.1.4'
H H 0.0000 0.0000 'International Tables Vol C Tables 4.2.6.8 and 6.1.1.4'
B B 0.0013 0.0007 'International Tables Vol C Tables 4.2.6.8 and 6.1.1.4'
Eu Eu -0.1578 3.6682 'International Tables Vol C Tables 4.2.6.8 and 6.1.1.4'
N N 0.0061 0.0033 'International Tables Vol C Tables 4.2.6.8 and 6.1.1.4'
O O 0.0106 0.0060 'International Tables Vol C Tables 4.2.6.8 and 6.1.1.4'

loop_
_geom_angle_atom_site_label_1
_geom_angle_atom_site_label_2
_geom_angle_atom_site_label_3
_geom_angle
_geom_angle_site_symmetry_1
O1 Eu1 O3 76.33(8) .
O1 Eu1 O5 91.08(9) .
O3 Eu1 O5 137.18(9) .
O1 Eu1 N5 139.95(9) .
O3 Eu1 N5 87.93(9) .
O5 Eu1 N5 75.78(10) .
O1 Eu1 N2 136.42(9) .
O3 Eu1 N2 77.75(9) .
O5 Eu1 N2 130.99(10) .
N5 Eu1 N2 72.45(10) .
O1 Eu1 N8 138.56(9) .
O3 Eu1 N8 141.04(10) .
O5 Eu1 N8 71.27(10) .
N5 Eu1 N8 72.98(10) .
N2 Eu1 N8 64.32(10) .
O1 Eu1 N9 76.50(9) .
O3 Eu1 N9 142.56(9) .
O5 Eu1 N9 68.32(9) .
N5 Eu1 N9 129.14(9) .
N2 Eu1 N9 105.84(9) .
N8 Eu1 N9 62.22(10) .
O1 Eu1 N6 78.17(9) .
O3 Eu1 N6 70.14(9) .
O5 Eu1 N6 67.23(9) .
N5 Eu1 N6 61.82(10) .
N2 Eu1 N6 123.84(9) .
N8 Eu1 N6 124.04(9) .
N9 Eu1 N6 127.69(9) .
O1 Eu1 N3 78.16(9) .
O3 Eu1 N3 72.38(8) .
O5 Eu1 N3 145.44(9) .
N5 Eu1 N3 131.89(10) .
N2 Eu1 N3 60.81(9) .
N8 Eu1 N3 95.27(9) .
N9 Eu1 N3 77.22(9) .
N6 Eu1 N3 139.31(8) .
O1 Eu1 H5B 103.3 .
O3 Eu1 H5B 128.3 .
O5 Eu1 H5B 17.0 .
N5 Eu1 H5B 58.9 .
N2 Eu1 H5B 120.3 .
N8 Eu1 H5B 69.7 .
N9 Eu1 H5B 83.0 .
N6 Eu1 H5B 59.6 .
N3 Eu1 H5B 159.3 .
C28 O1 Eu1 144.7(2) .
C29 O3 Eu1 151.0(2) .
C30 O5 Eu1 130.2(4) .
C30 O5 H5A 116.7 .
Eu1 O5 H5A 111.4 .
C30 O5 H5B 103.3 .
Eu1 O5 H5B 104.2 .
C31 O6 H6A 111.2 .
O6 C31 H31A 109.5 .
O6 C31 H31B 109.5 .
H31A C31 H31B 109.5 .
O6 C31 H31C 109.5 .
H31A C31 H31C 109.5 .
H31B C31 H31C 109.5 .
C31B O6B H6B 106.6 .
O6B C31B H31D 109.5 .
O6B C31B H31E 109.5 .
H31D C31B H31E 109.5 .
O6B C31B H31F 109.5 .
H31D C31B H31F 109.5 .
H31E C31B H31F 109.5 .
C32 O7 H7C 109.5 .
O7 C32 H32A 109.5 .
O7 C32 H32B 109.5 .
H32A C32 H32B 109.5 .
O7 C32 H32C 109.5 .
H32A C32 H32C 109.5 .
H32B C32 H32C 109.5 .
C32B O7B H7B 109.5 .
O7B C32B H32D 109.5 .
O7B C32B H32E 109.5 .
H32D C32B H32E 109.5 .
O7B C32B H32F 109.5 .
H32D C32B H32F 109.5 .
H32E C32B H32F 109.5 .
C33B O8B H8B 108.6 .
O8B C33B H33D 109.5 .
O8B C33B H33E 109.5 .
H33D C33B H33E 109.5 .
O8B C33B H33F 109.5 .
H33D C33B H33F 109.5 .
H33E C33B H33F 109.5 .
H9A O9 H9B 104.4 .
C33 O8 H8A 107.6 .
O8 C33 H33A 109.5 .
O8 C33 H33B 109.5 .
H33A C33 H33B 109.5 .
O8 C33 H33C 109.5 .
H33A C33 H33C 109.5 .
H33B C33 H33C 109.5 .
C1 N1 N2 110.2(3) .
C1 N1 B1 130.2(3) .
N2 N1 B1 118.5(3) .
C3 N2 N1 106.5(3) .
C3 N2 Eu1 124.2(2) .
N1 N2 Eu1 128.9(2) .
C8 N3 C4 117.7(3) .
C8 N3 Eu1 123.5(2) .
C4 N3 Eu1 116.3(2) .
C9 N4 N5 109.7(3) .
C9 N4 B1 129.7(3) .
N5 N4 B1 120.6(3) .
C11 N5 N4 106.3(3) .
C11 N5 Eu1 125.1(2) .
N4 N5 Eu1 128.2(2) .
C16 N6 C12 116.9(3) .
C16 N6 Eu1 124.3(2) .
C12 N6 Eu1 118.8(2) .
N8 N7 C17 109.8(3) .
N8 N7 B1 119.9(3) .
C17 N7 B1 129.6(3) .
C19 N8 N7 106.9(3) .
C19 N8 Eu1 124.2(3) .
N7 N8 Eu1 128.8(2) .
C24 N9 C20 117.5(3) .
C24 N9 Eu1 123.1(2) .
C20 N9 Eu1 119.0(2) .
N1 C1 C2 108.2(3) .
N1 C1 H1 125.9 .
C2 C1 H1 125.9 .
C1 C2 C3 104.8(3) .
C1 C2 H2 127.6 .
C3 C2 H2 127.6 .
N2 C3 C2 110.2(3) .
N2 C3 C4 116.6(3) .
C2 C3 C4 132.5(3) .
N3 C4 C5 122.1(3) .
N3 C4 C3 115.6(3) .
C5 C4 C3 122.2(3) .
C6 C5 C4 118.7(4) .
C6 C5 H5 120.7 .
C4 C5 H5 120.7 .
C7 C6 C5 119.5(3) .
C7 C6 H6 120.3 .
C5 C6 H6 120.3 .
C6 C7 C8 118.3(4) .
C6 C7 H7 120.8 .
C8 C7 H7 120.8 .
N3 C8 C7 123.7(4) .
N3 C8 H8 118.2 .
C7 C8 H8 118.2 .
N4 C9 C10 108.5(3) .
N4 C9 H9 125.8 .
C10 C9 H9 125.8 .
C9 C10 C11 105.0(3) .
C9 C10 H10 127.5 .
C11 C10 H10 127.5 .
N5 C11 C10 110.5(3) .
N5 C11 C12 118.4(3) .
C10 C11 C12 131.1(3) .
N6 C12 C13 122.3(3) .
N6 C12 C11 115.7(3) .
C13 C12 C11 122.0(3) .
C14 C13 C12 119.5(4) .
C14 C13 H13 120.2 .
C12 C13 H13 120.2 .
C15 C14 C13 118.7(3) .
C15 C14 H14 120.7 .
C13 C14 H14 120.7 .
C14 C15 C16 118.6(4) .
C14 C15 H15 120.7 .
C16 C15 H15 120.7 .
N6 C16 C15 123.9(3) .
N6 C16 H16 118.0 .
C15 C16 H16 118.0 .
N7 C17 C18 108.4(4) .
N7 C17 H17 125.8 .
C18 C17 H17 125.8 .
C17 C18 C19 105.3(3) .
C17 C18 H18 127.4 .
C19 C18 H18 127.4 .
N8 C19 C18 109.6(4) .
N8 C19 C20 118.1(3) .
C18 C19 C20 132.3(3) .
N9 C20 C21 122.0(4) .
N9 C20 C19 116.3(3) .
C21 C20 C19 121.7(3) .
C22 C21 C20 119.2(4) .
C22 C21 H21 120.4 .
C20 C21 H21 120.4 .
C21 C22 C23 119.5(4) .
C21 C22 H22 120.3 .
C23 C22 H22 120.3 .
C22 C23 C24 118.2(4) .
C22 C23 H23 120.9 .
C24 C23 H23 120.9 .
N9 C24 C23 123.5(4) .
N9 C24 H24 118.2 .
C23 C24 H24 118.2 .
C27 C25 C26 122.7(3) 2_676
C27 C25 H25 118.6 2_676
C26 C25 H25 118.6 .
C25 C26 C27 119.1(3) .
C25 C26 C28 115.0(3) .
C27 C26 C28 126.0(3) .
C25 C27 C26 118.2(3) 2_676
C25 C27 C29 115.6(3) 2_676
C26 C27 C29 126.0(3) .
O2B C28 O1 117.1(7) .
O2 C28 O1 127.3(7) .
O2B C28 C26 121.1(7) .
O2 C28 C26 112.9(6) .
O1 C28 C26 119.2(3) .
O4 C29 O3 123.2(3) .
O4 C29 C27 116.6(3) .
O3 C29 C27 120.1(3) .
O5 C30 H30A 109.5 .
O5 C30 H30B 109.5 .
H30A C30 H30B 109.5 .
O5 C30 H30C 109.5 .
H30A C30 H30C 109.5 .
H30B C30 H30C 109.5 .
N4 B1 N1 108.9(3) .
N4 B1 N7 109.1(3) .
N1 B1 N7 106.5(3) .
N4 B1 H1A 110.7 .
N1 B1 H1A 110.7 .
N7 B1 H1A 110.7 .

loop_
_geom_bond_atom_site_label_1
_geom_bond_atom_site_label_2
_geom_bond_distance
_geom_bond_site_symmetry_2
Eu1 O1 2.311(2) .
Eu1 O3 2.315(2) .
Eu1 O5 2.468(3) .
Eu1 N5 2.504(3) .
Eu1 N2 2.521(3) .
Eu1 N8 2.528(3) .
Eu1 N9 2.680(3) .
Eu1 N6 2.704(3) .
Eu1 N3 2.717(3) .
Eu1 H5B 2.7962 .
O1 C28 1.271(4) .
O2 C28 1.261(9) .
O2B C28 1.251(10) .
O3 C29 1.255(4) .
O4 C29 1.245(4) .
O5 C30 1.361(7) .
O5 H5A 0.8440 .
O5 H5B 0.8420 .
O6 C31 1.409(12) .
O6 H6A 0.8400 .
C31 H31A 0.9800 .
C31 H31B 0.9800 .
C31 H31C 0.9800 .
O6B C31B 1.409(13) .
O6B H6B 0.8401 .
C31B H31D 0.9800 .
C31B H31E 0.9800 .
C31B H31F 0.9800 .
O7 C32 1.412(10) .
O7 H7C 0.8400 .
C32 H32A 0.9800 .
C32 H32B 0.9800 .
C32 H32C 0.9800 .
O7B C32B 1.417(15) .
O7B H7B 0.8400 .
C32B H32D 0.9800 .
C32B H32E 0.9800 .
C32B H32F 0.9800 .
O8B C33B 1.412(13) .
O8B H8B 0.8440 .
C33B H33D 0.9800 .
C33B H33E 0.9800 .
C33B H33F 0.9800 .
O9 H9A 0.8534 .
O9 H9B 0.8739 .
O8 C33 1.411(14) .
O8 H8A 0.8430 .
C33 H33A 0.9800 .
C33 H33B 0.9800 .
C33 H33C 0.9800 .
N1 C1 1.351(5) .
N1 N2 1.358(4) .
N1 B1 1.552(5) .
N2 C3 1.342(4) .
N3 C8 1.339(5) .
N3 C4 1.357(5) .
N4 C9 1.346(4) .
N4 N5 1.376(4) .
N4 B1 1.542(5) .
N5 C11 1.335(4) .
N6 C16 1.344(5) .
N6 C12 1.350(4) .
N7 N8 1.352(5) .
N7 C17 1.353(5) .
N7 B1 1.553(5) .
N8 C19 1.341(4) .
N9 C24 1.341(5) .
N9 C20 1.355(5) .
C1 C2 1.382(5) .
C1 H1 0.9500 .
C2 C3 1.402(5) .
C2 H2 0.9500 .
C3 C4 1.465(5) .
C4 C5 1.397(5) .
C5 C6 1.393(6) .
C5 H5 0.9500 .
C6 C7 1.376(6) .
C6 H6 0.9500 .
C7 C8 1.391(5) .
C7 H7 0.9500 .
C8 H8 0.9500 .
C9 C10 1.380(5) .
C9 H9 0.9500 .
C10 C11 1.402(5) .
C10 H10 0.9500 .
C11 C12 1.459(5) .
C12 C13 1.393(5) .
C13 C14 1.381(6) .
C13 H13 0.9500 .
C14 C15 1.378(6) .
C14 H14 0.9500 .
C15 C16 1.386(5) .
C15 H15 0.9500 .
C16 H16 0.9500 .
C17 C18 1.365(6) .
C17 H17 0.9500 .
C18 C19 1.402(5) .
C18 H18 0.9500 .
C19 C20 1.462(6) .
C20 C21 1.397(5) .
C21 C22 1.378(7) .
C21 H21 0.9500 .
C22 C23 1.379(6) .
C22 H22 0.9500 .
C23 C24 1.394(5) .
C23 H23 0.9500 .
C24 H24 0.9500 .
C25 C27 1.394(5) 2_676
C25 C26 1.398(4) .
C25 H25 0.9500 .
C26 C27 1.400(5) .
C26 C28 1.511(5) .
C27 C25 1.394(5) 2_676
C27 C29 1.517(4) .
C30 H30A 0.9800 .
C30 H30B 0.9800 .
C30 H30C 0.9800 .
B1 H1A 1.0000 .

loop_
_geom_torsion_atom_site_label_1
_geom_torsion_atom_site_label_2
_geom_torsion_atom_site_label_3
_geom_torsion_atom_site_label_4
_geom_torsion
_geom_torsion_site_symmetry_1
_geom_torsion_site_symmetry_4
C1 N1 N2 C3 -1.8(4) . .
B1 N1 N2 C3 167.3(3) . .
C1 N1 N2 Eu1 171.7(2) . .
B1 N1 N2 Eu1 -19.3(4) . .
C9 N4 N5 C11 -0.7(4) . .
B1 N4 N5 C11 179.4(3) . .
C9 N4 N5 Eu1 173.5(2) . .
B1 N4 N5 Eu1 -6.4(4) . .
C17 N7 N8 C19 0.7(4) . .
B1 N7 N8 C19 -170.3(3) . .
C17 N7 N8 Eu1 178.3(2) . .
B1 N7 N8 Eu1 7.3(4) . .
N2 N1 C1 C2 1.1(4) . .
B1 N1 C1 C2 -166.3(3) . .
N1 C1 C2 C3 0.1(4) . .
N1 N2 C3 C2 1.8(4) . .
Eu1 N2 C3 C2 -172.0(2) . .
N1 N2 C3 C4 -169.7(3) . .
Eu1 N2 C3 C4 16.5(4) . .
C1 C2 C3 N2 -1.2(4) . .
C1 C2 C3 C4 168.5(3) . .
C8 N3 C4 C5 -1.8(5) . .
Eu1 N3 C4 C5 161.0(3) . .
C8 N3 C4 C3 173.9(3) . .
Eu1 N3 C4 C3 -23.3(3) . .
N2 C3 C4 N3 6.4(4) . .
C2 C3 C4 N3 -162.7(3) . .
N2 C3 C4 C5 -177.9(3) . .
C2 C3 C4 C5 13.0(6) . .
N3 C4 C5 C6 1.3(5) . .
C3 C4 C5 C6 -174.2(3) . .
C4 C5 C6 C7 0.7(5) . .
C5 C6 C7 C8 -2.0(5) . .
C4 N3 C8 C7 0.4(5) . .
Eu1 N3 C8 C7 -161.0(3) . .
C6 C7 C8 N3 1.5(5) . .
N5 N4 C9 C10 0.9(4) . .
B1 N4 C9 C10 -179.2(4) . .
N4 C9 C10 C11 -0.8(4) . .
N4 N5 C11 C10 0.2(4) . .
Eu1 N5 C11 C10 -174.2(2) . .
N4 N5 C11 C12 179.1(3) . .
Eu1 N5 C11 C12 4.8(4) . .
C9 C10 C11 N5 0.4(4) . .
C9 C10 C11 C12 -178.4(4) . .
C16 N6 C12 C13 -0.7(5) . .
Eu1 N6 C12 C13 179.0(3) . .
C16 N6 C12 C11 -179.5(3) . .
Eu1 N6 C12 C11 0.1(4) . .
N5 C11 C12 N6 -3.0(5) . .
C10 C11 C12 N6 175.8(4) . .
N5 C11 C12 C13 178.2(4) . .
C10 C11 C12 C13 -3.1(6) . .
N6 C12 C13 C14 0.8(6) . .
C11 C12 C13 C14 179.6(4) . .
C12 C13 C14 C15 -0.3(7) . .
C13 C14 C15 C16 -0.2(7) . .
C12 N6 C16 C15 0.1(6) . .
Eu1 N6 C16 C15 -179.5(3) . .
C14 C15 C16 N6 0.3(7) . .
N8 N7 C17 C18 0.3(4) . .
B1 N7 C17 C18 170.2(3) . .
N7 C17 C18 C19 -1.2(4) . .
N7 N8 C19 C18 -1.5(4) . .
Eu1 N8 C19 C18 -179.3(2) . .
N7 N8 C19 C20 176.3(3) . .
Eu1 N8 C19 C20 -1.5(4) . .
C17 C18 C19 N8 1.7(4) . .
C17 C18 C19 C20 -175.6(4) . .
C24 N9 C20 C21 -3.6(5) . .
Eu1 N9 C20 C21 -176.9(3) . .
C24 N9 C20 C19 177.6(3) . .
Eu1 N9 C20 C19 4.2(4) . .
N8 C19 C20 N9 -2.0(4) . .
C18 C19 C20 N9 175.2(4) . .
N8 C19 C20 C21 179.1(3) . .
C18 C19 C20 C21 -3.7(6) . .
N9 C20 C21 C22 2.7(5) . .
C19 C20 C21 C22 -178.5(3) . .
C20 C21 C22 C23 -0.4(6) . .
C21 C22 C23 C24 -0.7(6) . .
C20 N9 C24 C23 2.4(5) . .
Eu1 N9 C24 C23 175.4(3) . .
C22 C23 C24 N9 -0.3(6) . .
C27 C25 C26 C27 -0.8(5) 2_676 .
C27 C25 C26 C28 179.0(3) 2_676 .
C25 C26 C27 C25 0.8(5) . 2_676
C28 C26 C27 C25 -179.0(3) . 2_676
C25 C26 C27 C29 -175.4(3) . .
C28 C26 C27 C29 4.8(5) . .
Eu1 O1 C28 O2B 146.7(6) . .
Eu1 O1 C28 O2 118.5(7) . .
Eu1 O1 C28 C26 -51.6(5) . .
C25 C26 C28 O2B 38.5(6) . .
C27 C26 C28 O2B -141.7(6) . .
C25 C26 C28 O2 66.1(6) . .
C27 C26 C28 O2 -114.1(6) . .
C25 C26 C28 O1 -122.5(4) . .
C27 C26 C28 O1 57.3(5) . .
Eu1 O3 C29 O4 -172.5(3) . .
Eu1 O3 C29 C27 10.7(7) . .
C25 C27 C29 O4 -41.1(4) 2_676 .
C26 C27 C29 O4 135.2(4) . .
C25 C27 C29 O3 136.0(3) 2_676 .
C26 C27 C29 O3 -47.8(5) . .
C9 N4 B1 N1 125.7(4) . .
N5 N4 B1 N1 -54.4(4) . .
C9 N4 B1 N7 -118.4(4) . .
N5 N4 B1 N7 61.5(4) . .
C1 N1 B1 N4 -125.1(4) . .
N2 N1 B1 N4 68.4(4) . .
C1 N1 B1 N7 117.3(4) . .
N2 N1 B1 N7 -49.1(4) . .
N8 N7 B1 N4 -61.7(4) . .
C17 N7 B1 N4 129.3(4) . .
N8 N7 B1 N1 55.6(4) . .
C17 N7 B1 N1 -113.4(4) . .
